data_2200725
loop_
_publ_author_name
'Wang, Wenguo'
'Zhang, Xiaofeng'
'Huang, Deguang'
'Zhu, Hongping'
'Chen, Changneng'
'Liu, Qiutian'

_publ_section_title
;
 Quinolinium trichloro(quinoline)zinc(II)
;
_journal_issue 12
_journal_name_full 'Acta Crystallographica Section E'
_journal_page_first m561
_journal_page_last m563
_journal_paper_doi 10.1107/S1600536801018414
_journal_volume 57
_journal_year 2001
_chemical_formula_iupac '(C9 H8 N) [Zn Cl3 (C9 H7 N)]'
_chemical_formula_moiety 'C9 H8 N +, C9 H7 Cl3 N Zn -'
_chemical_formula_sum 'C18 H15 Cl3 N2 Zn'
_chemical_formula_weight 431.04
_chemical_name_systematic
;
Quinolinium trichloroquinoline-zinc(II)
;
_space_group_IT_number 2
_symmetry_cell_setting triclinic
_symmetry_space_group_name_Hall '-P 1'
_symmetry_space_group_name_H-M 'P -1'
_audit_creation_method SHELXL-97
_cell_angle_alpha 98.4990(10)
_cell_angle_beta 94.6700(10)
_cell_angle_gamma 106.1040(10)
_cell_formula_units_Z 2
_cell_length_a 8.2360(7)
_cell_length_b 9.5392(7)
_cell_length_c 11.9512(10)
_cell_measurement_reflns_used 2580
_cell_measurement_temperature 293(2)
_cell_measurement_theta_max 25.04
_cell_measurement_theta_min 1.74
_cell_volume 884.76(12)
_computing_cell_refinement 'SAINT (Siemens, 1994a)'
_computing_data_collection 'SMART (Siemens, 1996)'
_computing_data_reduction 'SHELXTL XPREP (Siemens, 1994b)'
_computing_molecular_graphics SHELXTL
_computing_publication_material SHELXTL
_computing_structure_refinement SHELXTL
_computing_structure_solution SHELXTL
_diffrn_ambient_temperature 293(2)
_diffrn_measured_fraction_theta_full .975
_diffrn_measured_fraction_theta_max .975
_diffrn_measurement_device_type 'Siemens SMART CCD'
_diffrn_measurement_method '\w scan'
_diffrn_radiation_monochromator graphite
_diffrn_radiation_source 'fine-focus sealed tube'
_diffrn_radiation_type MoK\a
_diffrn_radiation_wavelength .71073
_diffrn_reflns_av_R_equivalents .0285
_diffrn_reflns_av_sigmaI/netI .0642
_diffrn_reflns_limit_h_max 8
_diffrn_reflns_limit_h_min -9
_diffrn_reflns_limit_k_max 9
_diffrn_reflns_limit_k_min -11
_diffrn_reflns_limit_l_max 13
_diffrn_reflns_limit_l_min -14
_diffrn_reflns_number 4503
_diffrn_reflns_theta_full 25.04
_diffrn_reflns_theta_max 25.04
_diffrn_reflns_theta_min 1.74
_diffrn_standards_decay_% 0
_diffrn_standards_interval_count 0
_diffrn_standards_interval_time 0
_diffrn_standards_number 0
_exptl_absorpt_coefficient_mu 1.842
_exptl_absorpt_correction_T_max .718
_exptl_absorpt_correction_T_min .453
_exptl_absorpt_correction_type empirical
_exptl_absorpt_process_details '(SADABS; Sheldrick, 1996)'
_exptl_crystal_colour colorless
_exptl_crystal_density_diffrn 1.618
_exptl_crystal_density_method 'not measured'
_exptl_crystal_description prism
_exptl_crystal_F_000 436
_exptl_crystal_size_max .32
_exptl_crystal_size_mid .20
_exptl_crystal_size_min .18
_refine_diff_density_max .354
_refine_diff_density_min -.451
_refine_ls_extinction_method none
_refine_ls_goodness_of_fit_ref .913
_refine_ls_hydrogen_treatment constr
_refine_ls_matrix_type full
_refine_ls_number_parameters 217
_refine_ls_number_reflns 3047
_refine_ls_number_restraints 0
_refine_ls_restrained_S_all .913
_refine_ls_R_factor_all .0708
_refine_ls_R_factor_gt .0453
_refine_ls_shift/su_max .000
_refine_ls_shift/su_mean .000
_refine_ls_structure_factor_coef Fsqd
_refine_ls_weighting_details 'calc w=1/[\s^2^(Fo^2^)+(0.1000P)^2^] where P=(Fo^2^+2Fc^2^)/3'
_refine_ls_weighting_scheme calc
_refine_ls_wR_factor_ref .1467
_reflns_number_gt 2232
_reflns_number_total 3047
_reflns_threshold_expression I>2\s(I)
_cod_data_source_file ob6086.cif
_cod_data_source_block I
_cod_depositor_comments
;
The following automatic conversions were performed:
'_symmetry_cell_setting' value 'Triclinic' changed to 'triclinic'
according to '/home/saulius/struct/CIF-dictionaries/cif_core.dic'
dictionary named 'cif_core.dic' version 2.4.1 from 2010-06-29.

Automatic conversion script
Id: cif_fix_enum 1527 2010-12-29 10:47:43Z saulius 

The following automatic conversions were performed:

'_symmetry_cell_setting' value 'Triclinic' changed to 'triclinic'
according to /home/saulius/struct/CIF-dictionaries/cif_core.dic
dictionary named 'cif_core.dic' version 2.4.1 from 2010-06-29.

Automatic conversion script
Id: cif_fix_values 1715 2011-07-08 13:25:40Z adriana 
;
_cod_original_sg_symbol_H-M P-1
_cod_database_code 2200725
_cod_database_fobs_code 2200725

loop_
_symmetry_equiv_pos_as_xyz
'x, y, z'
'-x, -y, -z'

loop_
_atom_site_label
_atom_site_fract_x
_atom_site_fract_y
_atom_site_fract_z
_atom_site_U_iso_or_equiv
_atom_site_adp_type
_atom_site_calc_flag
_atom_site_refinement_flags
_atom_site_occupancy
_atom_site_disorder_assembly
_atom_site_disorder_group
_atom_site_type_symbol
Zn .25938(7) .65346(6) .22987(5) .0415(2) Uani d . 1 . . Zn
Cl1 .3906(2) .67933(19) .07290(13) .0729(5) Uani d . 1 . . Cl
Cl2 -.02428(15) .57513(13) .16743(11) .0496(3) Uani d . 1 . . Cl
Cl3 .32993(18) .85753(14) .36355(12) .0559(4) Uani d . 1 . . Cl
C1 .5142(6) .5023(5) .2803(4) .0459(12) Uani d . 1 . . C
H1A .5695 .5673 .2352 .055 Uiso calc R 1 . . H
C2 .6009(6) .4121(6) .3252(5) .0507(13) Uani d . 1 . . C
H2A .7115 .4178 .3103 .061 Uiso calc R 1 . . H
C3 .5225(6) .3167(6) .3903(4) .0479(13) Uani d . 1 . . C
H3A .5788 .2557 .4201 .057 Uiso calc R 1 . . H
C4 .3562(6) .3091(5) .4134(4) .0387(11) Uani d . 1 . . C
C5 .2670(7) .2127(5) .4802(4) .0502(13) Uani d . 1 . . C
H5A .3187 .1494 .5111 .060 Uiso calc R 1 . . H
C6 .1068(7) .2099(6) .5008(5) .0528(13) Uani d . 1 . . C
H6A .0489 .1445 .5447 .063 Uiso calc R 1 . . H
C7 .0286(7) .3062(6) .4555(5) .0503(13) Uani d . 1 . . C
H7A -.0805 .3052 .4710 .060 Uiso calc R 1 . . H
C8 .1098(6) .4012(5) .3892(4) .0405(11) Uani d . 1 . . C
H8A .0560 .4638 .3592 .049 Uiso calc R 1 . . H
C9 .2747(6) .4041(4) .3664(4) .0333(10) Uani d . 1 . . C
C10 .2021(8) .2643(6) .0404(5) .0550(14) Uani d . 1 . . C
H10A .2596 .3323 -.0019 .066 Uiso calc R 1 . . H
C11 .2795(7) .1675(6) .0810(5) .0511(13) Uani d . 1 . . C
H11A .3892 .1699 .0660 .061 Uiso calc R 1 . . H
C12 .1949(6) .0681(6) .1432(4) .0469(12) Uani d . 1 . . C
H12A .2476 .0034 .1710 .056 Uiso calc R 1 . . H
C13 .0292(6) .0632(5) .1653(4) .0352(10) Uani d . 1 . . C
C14 -.0675(7) -.0399(6) .2252(5) .0494(13) Uani d . 1 . . C
H14A -.0205 -.1079 .2531 .059 Uiso calc R 1 . . H
C15 -.2280(7) -.0411(6) .2427(5) .0563(14) Uani d . 1 . . C
H15A -.2904 -.1100 .2823 .068 Uiso calc R 1 . . H
C16 -.3009(7) .0604(6) .2016(5) .0581(15) Uani d . 1 . . C
H16A -.4116 .0580 .2139 .070 Uiso calc R 1 . . H
C17 -.2124(7) .1623(6) .1438(5) .0544(14) Uani d . 1 . . C
H17A -.2609 .2310 .1184 .065 Uiso calc R 1 . . H
C18 -.0479(6) .1633(5) .1230(4) .0398(11) Uani d . 1 . . C
N1 .3564(5) .4998(4) .2990(3) .0377(9) Uani d . 1 . . N
N2 .0460(6) .2603(4) .0618(4) .0511(11) Uani d . 1 . . N
H2B .0007 .3220 .0359 .061 Uiso calc R 1 . . H

loop_
_atom_site_aniso_label
_atom_site_aniso_U_11
_atom_site_aniso_U_22
_atom_site_aniso_U_33
_atom_site_aniso_U_12
_atom_site_aniso_U_13
_atom_site_aniso_U_23
Zn .0446(4) .0387(3) .0423(4) .0123(2) .0004(2) .0129(2)
Cl1 .0697(10) .0945(12) .0535(9) .0098(9) .0149(7) .0345(8)
Cl2 .0442(7) .0472(7) .0587(8) .0159(6) -.0060(6) .0154(6)
Cl3 .0637(9) .0435(7) .0579(9) .0197(6) -.0074(6) .0020(6)
C1 .041(3) .046(3) .050(3) .012(2) .005(2) .006(2)
C2 .033(3) .064(3) .060(4) .024(2) .005(2) .008(3)
C3 .050(3) .057(3) .043(3) .031(3) -.006(2) .004(2)
C4 .051(3) .036(2) .032(3) .022(2) -.001(2) .003(2)
C5 .073(4) .044(3) .039(3) .025(3) .002(3) .015(2)
C6 .065(4) .049(3) .046(3) .014(3) .009(3) .020(2)
C7 .044(3) .057(3) .049(3) .012(3) .008(2) .012(3)
C8 .040(3) .047(3) .041(3) .021(2) .004(2) .014(2)
C9 .038(2) .030(2) .030(2) .0109(19) -.0020(19) .0010(18)
C10 .065(4) .046(3) .044(3) -.002(3) .003(3) .015(2)
C11 .040(3) .057(3) .052(3) .009(2) .005(2) .005(3)
C12 .046(3) .053(3) .045(3) .019(2) .002(2) .009(2)
C13 .039(3) .035(2) .030(2) .011(2) -.0024(19) .0056(19)
C14 .053(3) .047(3) .051(3) .018(2) .006(2) .012(2)
C15 .054(3) .058(3) .052(3) .003(3) .010(3) .015(3)
C16 .041(3) .065(4) .066(4) .018(3) .000(3) .004(3)
C17 .051(3) .055(3) .063(4) .030(3) -.007(3) .006(3)
C18 .049(3) .031(2) .037(3) .013(2) -.002(2) .003(2)
N1 .036(2) .036(2) .041(2) .0104(17) .0051(17) .0072(17)
N2 .067(3) .040(2) .049(3) .019(2) -.001(2) .012(2)

loop_
_atom_type_symbol
_atom_type_description
_atom_type_scat_dispersion_real
_atom_type_scat_dispersion_imag
_atom_type_scat_source
C C .0033 .0016 'International Tables Vol C Tables 4.2.6.8 and 6.1.1.4'
H H .0000 .0000 'International Tables Vol C Tables 4.2.6.8 and 6.1.1.4'
N N .0061 .0033 'International Tables Vol C Tables 4.2.6.8 and 6.1.1.4'
Cl Cl .1484 .1585 'International Tables Vol C Tables 4.2.6.8 and 6.1.1.4'
Zn Zn .2839 1.4301 'International Tables Vol C Tables 4.2.6.8 and 6.1.1.4'

loop_
_geom_angle_atom_site_label_1
_geom_angle_atom_site_label_2
_geom_angle_atom_site_label_3
_geom_angle
_geom_angle_publ_flag
N1 Zn Cl3 106.18(11) yes
N1 Zn Cl1 102.89(11) yes
Cl3 Zn Cl1 114.49(6) yes
N1 Zn Cl2 115.41(11) yes
Cl3 Zn Cl2 111.92(5) yes
Cl1 Zn Cl2 105.86(6) yes
N1 C1 C2 123.3(5) ?
C3 C2 C1 119.2(5) ?
C2 C3 C4 120.3(4) ?
C5 C4 C3 123.4(4) ?
C5 C4 C9 118.5(4) ?
C3 C4 C9 118.1(4) ?
C6 C5 C4 121.3(5) ?
C5 C6 C7 119.7(5) ?
C8 C7 C6 121.2(5) ?
C7 C8 C9 119.7(4) ?
N1 C9 C8 119.6(4) ?
N1 C9 C4 120.7(4) ?
C8 C9 C4 119.7(4) ?
N2 C10 C11 119.8(5) ?
C12 C11 C10 120.0(5) ?
C11 C12 C13 120.2(5) ?
C12 C13 C14 123.2(4) ?
C12 C13 C18 119.0(4) ?
C14 C13 C18 117.8(4) ?
C15 C14 C13 120.8(5) ?
C14 C15 C16 120.5(5) ?
C17 C16 C15 120.9(5) ?
C16 C17 C18 119.4(5) ?
N2 C18 C17 122.2(4) ?
N2 C18 C13 117.2(4) ?
C17 C18 C13 120.6(4) ?
C1 N1 C9 118.4(4) yes
C1 N1 Zn 116.0(3) ?
C9 N1 Zn 125.5(3) ?
C10 N2 C18 123.9(4) yes
N1 C1 H1A 118.4 ?
C2 C1 H1A 118.3 ?
C3 C2 H2A 120.4 ?
C1 C2 H2A 120.4 ?
C2 C3 H3A 119.9 ?
C4 C3 H3A 119.8 ?
C6 C5 H5A 119.4 ?
C4 C5 H5A 119.4 ?
C5 C6 H6A 120.2 ?
C7 C6 H6A 120.2 ?
C8 C7 H7A 119.4 ?
C6 C7 H7A 119.4 ?
C7 C8 H8A 120.2 ?
C9 C8 H8A 120.2 ?
N2 C10 H10A 120.1 ?
C11 C10 H10A 120.1 ?
C12 C11 H11A 120.0 ?
C10 C11 H11A 120.0 ?
C11 C12 H12A 119.9 ?
C13 C12 H12A 119.9 ?
C15 C14 H14A 119.6 ?
C13 C14 H14A 119.6 ?
C14 C15 H15A 119.7 ?
C16 C15 H15A 119.8 ?
C17 C16 H16A 119.6 ?
C15 C16 H16A 119.5 ?
C16 C17 H17A 120.3 ?
C18 C17 H17A 120.3 ?
C10 N2 H2B 118.1 ?
C18 N2 H2B 118.1 ?

loop_
_geom_bond_atom_site_label_1
_geom_bond_atom_site_label_2
_geom_bond_site_symmetry_2
_geom_bond_distance
_geom_bond_publ_flag
Zn N1 . 2.090(4) yes
Zn Cl3 . 2.2319(14) yes
Zn Cl1 . 2.2512(15) yes
Zn Cl2 . 2.2707(13) yes
C1 N1 . 1.330(6) yes
C1 C2 . 1.398(7) yes
C2 C3 . 1.347(7) ?
C3 C4 . 1.403(7) ?
C4 C5 . 1.401(7) ?
C4 C9 . 1.420(6) ?
C5 C6 . 1.356(7) ?
C6 C7 . 1.404(7) ?
C7 C8 . 1.364(7) ?
C8 C9 . 1.400(6) ?
C9 N1 . 1.379(5) yes
C10 N2 . 1.322(7) yes
C10 C11 . 1.380(7) ?
C11 C12 . 1.364(7) ?
C12 C13 . 1.401(6) ?
C13 C14 . 1.407(7) ?
C13 C18 . 1.414(6) ?
C14 C15 . 1.352(7) ?
C15 C16 . 1.398(8) ?
C16 C17 . 1.357(8) ?
C17 C18 . 1.394(7) ?
C18 N2 . 1.372(6) ?
C1 H1A . .9300 ?
C2 H2A . .9300 ?
C3 H3A . .9300 ?
C5 H5A . .9300 ?
C6 H6A . .9300 ?
C7 H7A . .9300 ?
C8 H8A . .9300 ?
C10 H10A . .9300 ?
C11 H11A . .9300 ?
C12 H12A . .9300 ?
C14 H14A . .9300 ?
C15 H15A . .9300 ?
C16 H16A . .9300 ?
C17 H17A . .9300 ?
N2 H2B . .8600 ?

loop_
_geom_hbond_atom_site_label_D
_geom_hbond_atom_site_label_H
_geom_hbond_atom_site_label_A
_geom_hbond_distance_DH
_geom_hbond_distance_HA
_geom_hbond_distance_DA
_geom_hbond_angle_DHA
_geom_hbond_publ_flag
N2 H2B Cl2 .86 2.748 3.303(5) 123.7 yes
